data_4503528
loop_
_publ_author_name
'Kong, Deyuan'
'Yao, Jiyong'
'Clearfield, Abraham'
'Zon, Jerzy'

_publ_section_title
;
 Hydrogen-Bonded Structures Formed from the Reaction of
 1,3,5-Benzene-triphosphonic Acid and Adamantane
;
_journal_issue 8
_journal_name_full 'Crystal Growth &amp; Design'
_journal_page_first 2892
_journal_paper_doi 10.1021/cg701253u
_journal_volume 8
_journal_year 2008
_chemical_formula_sum 'C52 H94 N4 O22 P6'
_chemical_formula_weight 1313.13
_chemical_name_systematic
; 
 ? 
;
_space_group_IT_number 19
_symmetry_cell_setting orthorhombic
_symmetry_space_group_name_Hall 'P 2ac 2ab'
_symmetry_space_group_name_H-M 'P 21 21 21'
_atom_sites_solution_hydrogens geom
_atom_sites_solution_primary direct
_atom_sites_solution_secondary difmap
_audit_creation_method SHELXL-97
_cell_angle_alpha 90.00
_cell_angle_beta 90.00
_cell_angle_gamma 90.00
_cell_formula_units_Z 2
_cell_length_a 10.974(3)
_cell_length_b 13.124(4)
_cell_length_c 21.098(6)
_cell_measurement_temperature 120(2)
_cell_volume 3038.6(15)
_computing_structure_refinement 'SHELXL-97 (Sheldrick, 1997)'
_computing_structure_solution 'SHELXS-97 (Sheldrick, 1990)'
_diffrn_ambient_temperature 120(2)
_diffrn_measured_fraction_theta_full 0.999
_diffrn_measured_fraction_theta_max 0.999
_diffrn_radiation_monochromator graphite
_diffrn_radiation_source 'fine-focus sealed tube'
_diffrn_radiation_type MoK\a
_diffrn_radiation_wavelength 0.71073
_diffrn_reflns_av_R_equivalents 0.0350
_diffrn_reflns_av_sigmaI/netI 0.0352
_diffrn_reflns_limit_h_max 12
_diffrn_reflns_limit_h_min -12
_diffrn_reflns_limit_k_max 15
_diffrn_reflns_limit_k_min -15
_diffrn_reflns_limit_l_max 21
_diffrn_reflns_limit_l_min -24
_diffrn_reflns_number 15242
_diffrn_reflns_theta_full 24.71
_diffrn_reflns_theta_max 24.71
_diffrn_reflns_theta_min 1.83
_exptl_absorpt_coefficient_mu 0.257
_exptl_crystal_density_diffrn 1.435
_exptl_crystal_density_method 'not measured'
_exptl_crystal_F_000 1400
_refine_diff_density_max 0.422
_refine_diff_density_min -0.210
_refine_diff_density_rms 0.056
_refine_ls_abs_structure_details 'Flack H D (1983), Acta Cryst. A39, 876-881'
_refine_ls_abs_structure_Flack -0.03(7)
_refine_ls_extinction_method none
_refine_ls_goodness_of_fit_ref 1.066
_refine_ls_hydrogen_treatment mixed
_refine_ls_matrix_type full
_refine_ls_number_parameters 403
_refine_ls_number_reflns 5153
_refine_ls_number_restraints 0
_refine_ls_restrained_S_all 1.066
_refine_ls_R_factor_all 0.0345
_refine_ls_R_factor_gt 0.0323
_refine_ls_shift/su_max 0.001
_refine_ls_shift/su_mean 0.000
_refine_ls_structure_factor_coef Fsqd
_refine_ls_weighting_details 'calc w=1/[\s^2^(Fo^2^)+(0.0448P)^2^+0.8193P] where P=(Fo^2^+2Fc^2^)/3'
_refine_ls_weighting_scheme calc
_refine_ls_wR_factor_gt 0.0802
_refine_ls_wR_factor_ref 0.0816
_reflns_number_gt 4908
_reflns_number_total 5153
_reflns_threshold_expression >2sigma(I)
_cod_data_source_file cg701253u-file002.cif
_cod_data_source_block btp:adamantane_=_1:2
_cod_original_cell_volume 3038.4(14)
_cod_database_code 4503528

loop_
_symmetry_equiv_pos_as_xyz
'x, y, z'
'-x+1/2, -y, z+1/2'
'-x, y+1/2, -z+1/2'
'x+1/2, -y+1/2, -z'

loop_
_atom_site_label
_atom_site_type_symbol
_atom_site_fract_x
_atom_site_fract_y
_atom_site_fract_z
_atom_site_U_iso_or_equiv
_atom_site_adp_type
_atom_site_occupancy
_atom_site_symmetry_multiplicity
_atom_site_calc_flag
_atom_site_refinement_flags
P1 P 0.75362(5) 0.51862(4) 0.06618(3) 0.01757(13) Uani 1 1 d .
P2 P 0.24951(6) 0.53812(4) 0.03684(3) 0.01906(14) Uani 1 1 d .
P3 P 0.49282(5) 0.16641(4) 0.03208(3) 0.01678(13) Uani 1 1 d .
O1 O 0.80768(15) 0.53291(11) 0.00107(8) 0.0225(3) Uani 1 1 d .
O2 O 0.83396(16) 0.44013(12) 0.10453(8) 0.0222(4) Uani 1 1 d .
H2D H 0.882(3) 0.410(2) 0.0824(12) 0.022(7) Uiso 1 1 d .
O3 O 0.74128(15) 0.61312(11) 0.10488(7) 0.0237(4) Uani 1 1 d .
O4 O 0.20441(14) 0.52492(12) -0.03037(8) 0.0232(4) Uani 1 1 d .
O5 O 0.15492(15) 0.48905(13) 0.08395(8) 0.0241(4) Uani 1 1 d .
H5D H 0.119(3) 0.445(2) 0.0652(15) 0.038(9) Uiso 1 1 d .
O6 O 0.27413(14) 0.64514(12) 0.05616(9) 0.0279(4) Uani 1 1 d .
O7 O 0.50827(14) 0.14231(11) -0.03714(7) 0.0202(3) Uani 1 1 d .
O8 O 0.60287(16) 0.12967(13) 0.07124(8) 0.0240(4) Uani 1 1 d .
H9D H 0.639(3) 0.077(3) 0.0542(16) 0.057(11) Uiso 1 1 d .
O9 O 0.37114(15) 0.12543(12) 0.05802(8) 0.0252(4) Uani 1 1 d .
H8D H 0.346(4) 0.062(3) 0.0364(19) 0.080(12) Uiso 1 1 d .
O1W O 0.42787(19) 0.77666(16) 0.00171(10) 0.0331(4) Uani 1 1 d .
H1WA H 0.370(3) 0.739(3) 0.0168(15) 0.049(10) Uiso 1 1 d .
H1WB H 0.396(3) 0.829(3) -0.0012(17) 0.061(12) Uiso 1 1 d .
O2W O 0.0923(2) 0.76977(18) 0.10089(11) 0.0517(6) Uani 1 1 d .
H2WD H 0.0468 0.7553 0.0696 0.062 Uiso 1 1 d R
H2WA H 0.167(4) 0.805(4) 0.095(2) 0.093(15) Uiso 1 1 d .
C23 C 0.6073(2) 0.45597(17) 0.05769(10) 0.0176(5) Uani 1 1 d .
C24 C 0.6024(2) 0.35100(16) 0.05247(10) 0.0184(5) Uani 1 1 d .
H24 H 0.6754 0.3122 0.0549 0.022 Uiso 1 1 calc R
C25 C 0.4910(2) 0.30167(16) 0.04362(10) 0.0176(4) Uani 1 1 d .
C26 C 0.3836(2) 0.35767(16) 0.04032(11) 0.0190(5) Uani 1 1 d .
H26 H 0.3078 0.3239 0.0347 0.023 Uiso 1 1 calc R
C27 C 0.3876(2) 0.46386(16) 0.04524(10) 0.0178(5) Uani 1 1 d .
C28 C 0.4994(2) 0.51143(16) 0.05397(9) 0.0168(4) Uani 1 1 d .
H28 H 0.5023 0.5836 0.0575 0.020 Uiso 1 1 calc R
N1 N -0.0206(2) 0.61601(17) 0.16522(10) 0.0316(5) Uani 1 1 d .
H1A H 0.0172 0.6720 0.1491 0.047 Uiso 1 1 calc R
H1B H -0.1011 0.6176 0.1548 0.047 Uiso 1 1 calc R
H1C H 0.0141 0.5588 0.1489 0.047 Uiso 1 1 calc R
C1 C 0.1156(2) 0.6862(2) 0.34977(12) 0.0332(6) Uani 1 1 d .
H1D H 0.1245 0.6867 0.3965 0.040 Uiso 1 1 calc R
H1E H 0.1787 0.7316 0.3316 0.040 Uiso 1 1 calc R
C2 C -0.0105(3) 0.7252(2) 0.33169(12) 0.0350(6) Uani 1 1 d .
H2 H -0.0212 0.7963 0.3478 0.042 Uiso 1 1 calc R
C3 C -0.0076(2) 0.61547(18) 0.23605(11) 0.0264(5) Uani 1 1 d .
C4 C 0.1199(3) 0.5779(2) 0.25289(13) 0.0333(6) Uani 1 1 d .
H4A H 0.1322 0.5080 0.2363 0.040 Uiso 1 1 calc R
H4B H 0.1820 0.6230 0.2335 0.040 Uiso 1 1 calc R
C5 C -0.0224(2) 0.7244(2) 0.25964(12) 0.0319(6) Uani 1 1 d .
H5A H -0.1033 0.7511 0.2471 0.038 Uiso 1 1 calc R
H5B H 0.0410 0.7684 0.2406 0.038 Uiso 1 1 calc R
C6 C -0.1073(3) 0.6565(3) 0.36052(15) 0.0541(9) Uani 1 1 d .
H6A H -0.1893 0.6814 0.3486 0.065 Uiso 1 1 calc R
H6B H -0.1008 0.6579 0.4073 0.065 Uiso 1 1 calc R
C7 C -0.1046(3) 0.5463(2) 0.26419(14) 0.0427(7) Uani 1 1 d .
H7A H -0.0948 0.4761 0.2478 0.051 Uiso 1 1 calc R
H7B H -0.1867 0.5711 0.2524 0.051 Uiso 1 1 calc R
C8 C 0.0376(3) 0.5087(3) 0.35384(16) 0.0538(9) Uani 1 1 d .
H8A H 0.0470 0.5075 0.4005 0.065 Uiso 1 1 calc R
H8B H 0.0487 0.4384 0.3378 0.065 Uiso 1 1 calc R
C9 C -0.0899(3) 0.5471(3) 0.33649(15) 0.0541(9) Uani 1 1 d .
H9 H -0.1527 0.5018 0.3561 0.065 Uiso 1 1 calc R
C10 C 0.1334(3) 0.5783(2) 0.32483(13) 0.0368(7) Uani 1 1 d .
H10 H 0.2165 0.5535 0.3366 0.044 Uiso 1 1 calc R
N2 N 0.11255(12) 0.70370(11) 0.90874(6) 0.0226(4) Uani 1 1 d .
H2A H 0.1592 0.7610 0.9073 0.034 Uiso 1 1 calc R
H2B H 0.1592 0.6500 0.9212 0.034 Uiso 1 1 calc R
H2C H 0.0506 0.7128 0.9368 0.034 Uiso 1 1 calc R
C13 C 0.06107(12) 0.68284(11) 0.84424(6) 0.0210(5) Uani 1 1 d R
C14 C 0.16774(12) 0.67272(19) 0.79849(6) 0.0294(6) Uani 1 1 d R
H14A H 0.2216 0.6163 0.8121 0.035 Uiso 1 1 calc R
H14B H 0.2160 0.7364 0.7983 0.035 Uiso 1 1 calc R
C15 C -0.0129(3) 0.58475(18) 0.84566(12) 0.0296(6) Uani 1 1 d .
H15A H -0.0815 0.5916 0.8758 0.036 Uiso 1 1 calc R
H15B H 0.0391 0.5274 0.8597 0.036 Uiso 1 1 calc R
C16 C -0.0192(2) 0.77171(18) 0.82430(11) 0.0245(5) Uani 1 1 d .
H16A H 0.0289 0.8355 0.8241 0.029 Uiso 1 1 calc R
H16B H -0.0873 0.7798 0.8547 0.029 Uiso 1 1 calc R
C17 C -0.0692(3) 0.7505(2) 0.75805(13) 0.0329(6) Uani 1 1 d .
H17 H -0.1221 0.8085 0.7444 0.039 Uiso 1 1 calc R
C18 C 0.1184(3) 0.6514(2) 0.73207(13) 0.0386(7) Uani 1 1 d .
H18 H 0.1877 0.6445 0.7016 0.046 Uiso 1 1 calc R
C19 C -0.1442(3) 0.6518(2) 0.75883(14) 0.0371(7) Uani 1 1 d .
H19A H -0.2130 0.6585 0.7889 0.044 Uiso 1 1 calc R
H19B H -0.1779 0.6384 0.7161 0.044 Uiso 1 1 calc R
C20 C -0.0617(3) 0.56380(19) 0.77903(13) 0.0348(7) Uani 1 1 d .
H20 H -0.1099 0.4991 0.7794 0.042 Uiso 1 1 calc R
C21 C 0.0446(3) 0.5528(2) 0.73323(14) 0.0439(8) Uani 1 1 d .
H21A H 0.0136 0.5376 0.6902 0.053 Uiso 1 1 calc R
H21B H 0.0974 0.4955 0.7467 0.053 Uiso 1 1 calc R
C22 C 0.0369(3) 0.7390(2) 0.71173(12) 0.0401(7) Uani 1 1 d .
H22A H 0.0051 0.7259 0.6686 0.048 Uiso 1 1 calc R
H22B H 0.0848 0.8029 0.7106 0.048 Uiso 1 1 calc R

loop_
_atom_site_aniso_label
_atom_site_aniso_U_11
_atom_site_aniso_U_22
_atom_site_aniso_U_33
_atom_site_aniso_U_23
_atom_site_aniso_U_13
_atom_site_aniso_U_12
P1 0.0163(3) 0.0141(3) 0.0223(3) -0.0024(2) -0.0003(2) -0.0003(2)
P2 0.0170(3) 0.0135(3) 0.0267(3) -0.0022(2) -0.0026(3) 0.0010(2)
P3 0.0191(3) 0.0119(2) 0.0193(3) -0.0014(2) -0.0011(2) 0.0005(2)
O1 0.0241(8) 0.0164(8) 0.0271(9) 0.0003(7) 0.0029(7) -0.0001(7)
O2 0.0203(9) 0.0224(8) 0.0239(9) -0.0026(7) 0.0021(7) 0.0025(7)
O3 0.0210(8) 0.0191(8) 0.0309(9) -0.0047(7) -0.0013(7) 0.0008(7)
O4 0.0230(8) 0.0185(8) 0.0283(8) 0.0029(7) -0.0053(7) -0.0009(7)
O5 0.0215(9) 0.0241(9) 0.0266(9) -0.0070(7) 0.0012(7) -0.0009(7)
O6 0.0218(9) 0.0174(8) 0.0444(10) -0.0042(7) -0.0035(7) 0.0029(7)
O7 0.0205(8) 0.0167(7) 0.0234(8) -0.0027(6) -0.0005(7) -0.0005(7)
O8 0.0298(9) 0.0169(8) 0.0252(9) -0.0013(7) -0.0033(7) 0.0025(7)
O9 0.0286(10) 0.0195(8) 0.0274(9) -0.0048(7) 0.0040(7) -0.0037(7)
O1W 0.0329(11) 0.0263(11) 0.0402(11) 0.0071(9) -0.0039(9) 0.0022(9)
O2W 0.0588(16) 0.0512(14) 0.0451(13) -0.0039(10) 0.0128(11) 0.0098(12)
C23 0.0189(12) 0.0181(11) 0.0159(10) -0.0004(9) 0.0001(9) -0.0025(9)
C24 0.0196(11) 0.0167(11) 0.0190(11) -0.0007(9) 0.0003(9) 0.0048(9)
C25 0.0223(12) 0.0148(10) 0.0158(10) 0.0009(8) 0.0006(9) -0.0015(9)
C26 0.0176(12) 0.0195(11) 0.0198(11) -0.0019(9) -0.0025(9) -0.0013(9)
C27 0.0215(12) 0.0150(10) 0.0170(11) -0.0022(9) -0.0001(9) 0.0019(9)
C28 0.0195(11) 0.0126(9) 0.0181(10) -0.0013(8) -0.0001(9) 0.0005(9)
N1 0.0285(13) 0.0361(12) 0.0300(12) -0.0121(9) -0.0064(9) 0.0036(10)
C1 0.0344(15) 0.0402(16) 0.0252(13) -0.0052(11) -0.0063(11) -0.0043(13)
C2 0.0367(15) 0.0401(15) 0.0283(14) -0.0139(11) -0.0008(12) 0.0064(13)
C3 0.0245(12) 0.0294(12) 0.0254(12) -0.0079(10) -0.0062(11) 0.0003(11)
C4 0.0312(15) 0.0312(14) 0.0374(15) -0.0117(12) -0.0061(12) 0.0066(12)
C5 0.0295(16) 0.0333(14) 0.0328(15) -0.0081(12) -0.0058(11) 0.0068(12)
C6 0.0346(16) 0.095(3) 0.0330(16) -0.0117(17) 0.0037(13) -0.0072(18)
C7 0.0338(16) 0.0491(18) 0.0451(16) 0.0012(14) -0.0083(13) -0.0166(14)
C8 0.070(2) 0.0437(18) 0.0477(18) 0.0084(15) -0.0199(17) -0.0168(17)
C9 0.049(2) 0.070(2) 0.0437(18) 0.0135(17) -0.0003(15) -0.0304(18)
C10 0.0364(16) 0.0374(16) 0.0368(15) -0.0021(12) -0.0140(13) 0.0036(13)
N2 0.0268(11) 0.0170(9) 0.0240(10) 0.0013(8) -0.0026(9) -0.0010(8)
C13 0.0248(12) 0.0172(12) 0.0209(11) -0.0011(9) -0.0011(10) -0.0002(10)
C14 0.0278(14) 0.0269(13) 0.0336(14) -0.0042(11) 0.0007(11) 0.0000(11)
C15 0.0345(15) 0.0205(12) 0.0338(14) 0.0055(10) -0.0073(12) -0.0052(11)
C16 0.0292(14) 0.0186(11) 0.0256(12) -0.0007(9) -0.0010(10) 0.0011(10)
C17 0.0403(16) 0.0243(13) 0.0341(15) 0.0023(11) -0.0121(12) 0.0064(12)
C18 0.0474(18) 0.0416(16) 0.0267(14) -0.0104(12) 0.0082(13) 0.0022(14)
C19 0.0358(15) 0.0353(15) 0.0401(16) -0.0015(12) -0.0177(13) 0.0000(13)
C20 0.0445(17) 0.0194(13) 0.0405(16) -0.0001(11) -0.0164(13) -0.0072(12)
C21 0.063(2) 0.0306(15) 0.0382(16) -0.0143(13) -0.0144(15) 0.0106(14)
C22 0.063(2) 0.0372(15) 0.0207(13) 0.0014(12) -0.0033(13) -0.0050(14)

loop_
_atom_type_symbol
_atom_type_description
_atom_type_scat_dispersion_real
_atom_type_scat_dispersion_imag
_atom_type_scat_source
C C 0.0033 0.0016 'International Tables Vol C Tables 4.2.6.8 and 6.1.1.4'
H H 0.0000 0.0000 'International Tables Vol C Tables 4.2.6.8 and 6.1.1.4'
N N 0.0061 0.0033 'International Tables Vol C Tables 4.2.6.8 and 6.1.1.4'
O O 0.0106 0.0060 'International Tables Vol C Tables 4.2.6.8 and 6.1.1.4'
P P 0.1023 0.0942 'International Tables Vol C Tables 4.2.6.8 and 6.1.1.4'

loop_
_geom_angle_atom_site_label_1
_geom_angle_atom_site_label_2
_geom_angle_atom_site_label_3
_geom_angle
O3 P1 O1 115.54(9)
O3 P1 O2 108.23(10)
O1 P1 O2 109.16(10)
O3 P1 C23 110.54(10)
O1 P1 C23 108.34(10)
O2 P1 C23 104.44(10)
O6 P2 O4 115.13(9)
O6 P2 O5 109.45(10)
O4 P2 O5 109.23(10)
O6 P2 C27 109.24(10)
O4 P2 C27 107.71(9)
O5 P2 C27 105.65(10)
O7 P3 O9 111.68(9)
O7 P3 O8 111.51(10)
O9 P3 O8 112.32(9)
O7 P3 C25 109.98(9)
O9 P3 C25 106.73(10)
O8 P3 C25 104.24(10)
C24 C23 C28 118.9(2)
C24 C23 P1 119.59(17)
C28 C23 P1 121.46(16)
C23 C24 C25 120.4(2)
C26 C25 C24 120.26(19)
C26 C25 P3 121.76(17)
C24 C25 P3 117.88(17)
C25 C26 C27 119.8(2)
C28 C27 C26 119.0(2)
C28 C27 P2 120.69(16)
C26 C27 P2 120.22(17)
C27 C28 C23 121.59(19)
C2 C1 C10 110.0(2)
C6 C2 C1 109.6(2)
C6 C2 C5 109.5(2)
C1 C2 C5 109.0(2)
N1 C3 C7 109.0(2)
N1 C3 C5 108.1(2)
C7 C3 C5 111.0(2)
N1 C3 C4 108.7(2)
C7 C3 C4 111.0(2)
C5 C3 C4 109.0(2)
C10 C4 C3 108.6(2)
C3 C5 C2 108.9(2)
C2 C6 C9 109.6(2)
C3 C7 C9 108.1(2)
C10 C8 C9 109.7(2)
C8 C9 C7 109.3(3)
C8 C9 C6 110.0(3)
C7 C9 C6 108.8(3)
C8 C10 C1 109.4(3)
C8 C10 C4 109.4(2)
C1 C10 C4 109.6(2)
N2 C13 C16 109.24(10)
N2 C13 C15 109.73(11)
C16 C13 C15 110.17(16)
N2 C13 C14 107.6
C16 C13 C14 109.69(15)
C15 C13 C14 110.40(16)
C13 C14 C18 108.95(12)
C13 C15 C20 108.70(19)
C13 C16 C17 108.72(18)
C16 C17 C22 109.3(2)
C16 C17 C19 109.7(2)
C22 C17 C19 109.4(2)
C22 C18 C21 109.5(3)
C22 C18 C14 109.2(2)
C21 C18 C14 109.1(2)
C20 C19 C17 108.8(2)
C21 C20 C19 110.5(2)
C21 C20 C15 109.4(2)
C19 C20 C15 109.2(2)
C20 C21 C18 109.6(2)
C18 C22 C17 110.0(2)

loop_
_geom_bond_atom_site_label_1
_geom_bond_atom_site_label_2
_geom_bond_distance
P1 O3 1.4909(16)
P1 O1 1.5081(17)
P1 O2 1.5789(17)
P1 C23 1.813(2)
P2 O6 1.4872(17)
P2 O4 1.5120(17)
P2 O5 1.5748(18)
P2 C27 1.810(2)
P3 O7 1.5038(17)
P3 O9 1.5400(18)
P3 O8 1.5406(17)
P3 C25 1.792(2)
C23 C24 1.383(3)
C23 C28 1.392(3)
C24 C25 1.396(3)
C25 C26 1.390(3)
C26 C27 1.398(3)
C27 C28 1.389(3)
N1 C3 1.501(3)
C1 C2 1.524(4)
C1 C10 1.524(4)
C2 C6 1.520(4)
C2 C5 1.526(4)
C3 C7 1.519(4)
C3 C5 1.522(3)
C3 C4 1.526(4)
C4 C10 1.525(4)
C6 C9 1.534(5)
C7 C9 1.534(4)
C8 C10 1.521(4)
C8 C9 1.532(5)
N2 C13 1.4986
C13 C16 1.521(3)
C13 C15 1.522(3)
C13 C14 1.5229
C14 C18 1.528(3)
C15 C20 1.529(4)
C16 C17 1.527(3)
C17 C22 1.527(4)
C17 C19 1.535(4)
C18 C22 1.518(4)
C18 C21 1.527(4)
C19 C20 1.528(4)
C20 C21 1.522(4)

loop_
_geom_hbond_atom_site_label_D
_geom_hbond_atom_site_label_H
_geom_hbond_atom_site_label_A
_geom_hbond_distance_DH
_geom_hbond_distance_HA
_geom_hbond_distance_DA
_geom_hbond_angle_DHA
_geom_hbond_site_symmetry_A
N2 H2A O3 0.91 1.90 2.803(2) 171.8 4_466
N2 H2B O4 0.91 2.00 2.859(2) 157.7 1_556
N2 H2C O1W 0.91 1.87 2.783(2) 175.6 4_466
N1 H1A O2W 0.91 1.83 2.729(3) 168.0 .
N1 H1B O3 0.91 2.03 2.907(3) 162.5 1_455
N1 H1C O5 0.91 2.26 3.070(3) 148.3 .
O2W H2WD O1W 0.85 2.03 2.883(3) 176.1 4_465
O8 H9D O4 0.88(4) 1.60(4) 2.470(2) 174(3) 4
O5 H5D O7 0.80(3) 1.77(3) 2.557(2) 165(3) 4_455
O2 H2D O7 0.81(3) 1.82(3) 2.617(2) 171(3) 4
O9 H8D O1 0.99(4) 1.54(4) 2.521(2) 177(4) 4_455
O1W H1WA O6 0.87(4) 1.82(4) 2.673(3) 168(3) .
O1W H1WB O1 0.78(4) 2.05(4) 2.826(3) 175(4) 4_465

loop_
_geom_torsion_atom_site_label_1
_geom_torsion_atom_site_label_2
_geom_torsion_atom_site_label_3
_geom_torsion_atom_site_label_4
_geom_torsion
O3 P1 C23 C24 -148.64(18)
O1 P1 C23 C24 83.83(19)
O2 P1 C23 C24 -32.4(2)
O3 P1 C23 C28 33.7(2)
O1 P1 C23 C28 -93.83(19)
O2 P1 C23 C28 149.91(18)
C28 C23 C24 C25 0.0(3)
P1 C23 C24 C25 -177.70(16)
C23 C24 C25 C26 -0.4(3)
C23 C24 C25 P3 175.99(17)
O7 P3 C25 C26 88.4(2)
O9 P3 C25 C26 -32.9(2)
O8 P3 C25 C26 -151.91(18)
O7 P3 C25 C24 -87.86(18)
O9 P3 C25 C24 150.83(17)
O8 P3 C25 C24 31.79(19)
C24 C25 C26 C27 0.7(3)
P3 C25 C26 C27 -175.55(16)
C25 C26 C27 C28 -0.6(3)
C25 C26 C27 P2 176.73(16)
O6 P2 C27 C28 -13.5(2)
O4 P2 C27 C28 112.22(18)
O5 P2 C27 C28 -131.14(17)
O6 P2 C27 C26 169.23(17)
O4 P2 C27 C26 -65.1(2)
O5 P2 C27 C26 51.6(2)
C26 C27 C28 C23 0.2(3)
P2 C27 C28 C23 -177.07(17)
C24 C23 C28 C27 0.0(3)
P1 C23 C28 C27 177.72(16)
C10 C1 C2 C6 60.3(3)
C10 C1 C2 C5 -59.6(3)
N1 C3 C4 C10 179.5(2)
C7 C3 C4 C10 -60.7(3)
C5 C3 C4 C10 61.9(3)
N1 C3 C5 C2 179.6(2)
C7 C3 C5 C2 60.0(3)
C4 C3 C5 C2 -62.5(3)
C6 C2 C5 C3 -59.0(3)
C1 C2 C5 C3 60.9(3)
C1 C2 C6 C9 -59.0(3)
C5 C2 C6 C9 60.5(3)
N1 C3 C7 C9 -179.8(2)
C5 C3 C7 C9 -60.8(3)
C4 C3 C7 C9 60.5(3)
C10 C8 C9 C7 60.7(4)
C10 C8 C9 C6 -58.7(3)
C3 C7 C9 C8 -59.7(3)
C3 C7 C9 C6 60.5(3)
C2 C6 C9 C8 58.5(3)
C2 C6 C9 C7 -61.3(3)
C9 C8 C10 C1 59.4(3)
C9 C8 C10 C4 -60.6(3)
C2 C1 C10 C8 -60.4(3)
C2 C1 C10 C4 59.5(3)
C3 C4 C10 C8 59.7(3)
C3 C4 C10 C1 -60.2(3)
N2 C13 C14 C18 -179.96(16)
C16 C13 C14 C18 -61.3(2)
C15 C13 C14 C18 60.3(2)
N2 C13 C15 C20 -178.61(16)
C16 C13 C15 C20 61.1(2)
C14 C13 C15 C20 -60.2(2)
N2 C13 C16 C17 178.94(15)
C15 C13 C16 C17 -60.4(2)
C14 C13 C16 C17 61.3(2)
C13 C16 C17 C22 -60.1(3)
C13 C16 C17 C19 59.9(3)
C13 C14 C18 C22 60.0(3)
C13 C14 C18 C21 -59.8(3)
C16 C17 C19 C20 -60.5(3)
C22 C17 C19 C20 59.3(3)
C17 C19 C20 C21 -59.5(3)
C17 C19 C20 C15 60.9(3)
C13 C15 C20 C21 60.0(3)
C13 C15 C20 C19 -61.0(3)
C19 C20 C21 C18 59.5(3)
C15 C20 C21 C18 -60.7(3)
C22 C18 C21 C20 -59.0(3)
C14 C18 C21 C20 60.5(3)
C21 C18 C22 C17 59.8(3)
C14 C18 C22 C17 -59.7(3)
C16 C17 C22 C18 59.9(3)
C19 C17 C22 C18 -60.2(3)
